data_4031964
loop_
_publ_author_name
'Gayakhe, Vijay'
'Ardhapure, Ajaykumar'
'Kapdi, Anant R.'
'Sanghvi, Yogesh S.'
'Serrano, Jose Luis'
'Garc\'ia, Luis'
'P\'erez, Jose'
'Garc\'ia, Joaqu\'im'
'S\'anchez, Gregorio'
'Fischer, Christian'
'Schulzke, Carola'

_publ_section_title
;
 Water-Soluble Pd-Imidate Complexes: Broadly Applicable Catalysts for the
 Synthesis of Chemically Modified Nucleosides via Pd-Catalyzed
 Cross-Coupling.
;
_journal_issue 7
_journal_name_full 'The Journal of organic chemistry'
_journal_page_first 2713
_journal_page_last 2729
_journal_paper_doi 10.1021/acs.joc.5b02475
_journal_volume 81
_journal_year 2016
_chemical_formula_moiety 'C25 H24 N5 O2 P Pd'
_chemical_formula_sum 'C25 H24 N5 O2 P Pd'
_chemical_formula_weight 563.86
_chemical_name_systematic
;
 ?
;
_space_group_IT_number 14
_symmetry_cell_setting monoclinic
_symmetry_space_group_name_Hall '-P 2yab'
_symmetry_space_group_name_H-M 'P 1 21/a 1'
_atom_sites_solution_hydrogens geom
_atom_sites_solution_primary direct
_atom_sites_solution_secondary difmap
_audit_creation_method SHELXL-97
_cell_angle_alpha 90.00
_cell_angle_beta 94.9730(10)
_cell_angle_gamma 90.00
_cell_formula_units_Z 4
_cell_length_a 14.8466(6)
_cell_length_b 9.9164(4)
_cell_length_c 15.3707(6)
_cell_measurement_temperature 100(2)
_cell_volume 2254.43(16)
_computing_structure_refinement 'SHELXL-97 (Sheldrick, 1997)'
_diffrn_ambient_temperature 100(2)
_diffrn_measured_fraction_theta_full 0.000
_diffrn_measured_fraction_theta_max 1.000
_diffrn_measurement_device_type 'Bruker SMART APEX CCD'
_diffrn_radiation_monochromator graphite
_diffrn_radiation_source 'fine-focus sealed tube'
_diffrn_radiation_type MoK\a
_diffrn_radiation_wavelength 0.71073
_diffrn_reflns_av_R_equivalents 0.0370
_diffrn_reflns_av_sigmaI/netI 0.0186
_diffrn_reflns_limit_h_max 21
_diffrn_reflns_limit_h_min -21
_diffrn_reflns_limit_k_max 14
_diffrn_reflns_limit_k_min -14
_diffrn_reflns_limit_l_max 21
_diffrn_reflns_limit_l_min -21
_diffrn_reflns_number 72321
_diffrn_reflns_theta_full 0.50
_diffrn_reflns_theta_max 30.58
_diffrn_reflns_theta_min 2.45
_exptl_absorpt_coefficient_mu 0.929
_exptl_absorpt_correction_T_max 0.9294
_exptl_absorpt_correction_T_min 0.8506
_exptl_absorpt_correction_type multi-scan
_exptl_absorpt_process_details SADABS
_exptl_crystal_colour colourless
_exptl_crystal_density_diffrn 1.661
_exptl_crystal_density_method 'not measured'
_exptl_crystal_description block
_exptl_crystal_F_000 1144
_exptl_crystal_size_max 0.18
_exptl_crystal_size_mid 0.12
_exptl_crystal_size_min 0.08
_refine_diff_density_max 0.596
_refine_diff_density_min -0.498
_refine_diff_density_rms 0.076
_refine_ls_extinction_method none
_refine_ls_goodness_of_fit_ref 0.910
_refine_ls_hydrogen_treatment constr
_refine_ls_matrix_type full
_refine_ls_number_parameters 307
_refine_ls_number_reflns 6920
_refine_ls_number_restraints 0
_refine_ls_restrained_S_all 0.910
_refine_ls_R_factor_all 0.0274
_refine_ls_R_factor_gt 0.0217
_refine_ls_shift/su_max 0.003
_refine_ls_shift/su_mean 0.000
_refine_ls_structure_factor_coef Fsqd
_refine_ls_weighting_details 'calc w=1/[\s^2^(Fo^2^)+(0.0323P)^2^+2.0953P] where P=(Fo^2^+2Fc^2^)/3'
_refine_ls_weighting_scheme calc
_refine_ls_wR_factor_gt 0.0531
_refine_ls_wR_factor_ref 0.0558
_reflns_number_gt 6200
_reflns_number_total 6920
_reflns_threshold_expression >2sigma(I)
_cod_data_source_file jo5b02475_si_004.cif
_cod_data_source_block IIa
_cod_original_sg_symbol_H-M P21/a
_cod_database_code 4031964

loop_
_symmetry_equiv_pos_as_xyz
'x, y, z'
'-x+1/2, y+1/2, -z'
'-x, -y, -z'
'x-1/2, -y-1/2, z'

loop_
_atom_site_label
_atom_site_type_symbol
_atom_site_fract_x
_atom_site_fract_y
_atom_site_fract_z
_atom_site_U_iso_or_equiv
_atom_site_adp_type
_atom_site_occupancy
_atom_site_symmetry_multiplicity
_atom_site_calc_flag
_atom_site_refinement_flags
Pd1 Pd 0.417406(6) 0.915309(10) 0.146715(6) 0.01036(3) Uani 1 1 d .
P1 P 0.47644(2) 0.82216(3) 0.27053(2) 0.01205(7) Uani 1 1 d .
O1 O 0.20692(7) 0.95566(11) 0.21103(7) 0.0202(2) Uani 1 1 d .
O2 O 0.46831(7) 1.19075(11) 0.27219(7) 0.0177(2) Uani 1 1 d .
N1 N 0.35626(8) 0.98193(12) 0.02667(7) 0.0129(2) Uani 1 1 d .
N2 N 0.34840(8) 1.05563(12) 0.21929(7) 0.0127(2) Uani 1 1 d .
N3 N 0.47263(9) 0.81893(12) 0.45052(8) 0.0169(2) Uani 1 1 d .
N4 N 0.50086(9) 0.60139(12) 0.37989(8) 0.0169(2) Uani 1 1 d .
N5 N 0.62014(8) 0.77678(12) 0.39317(8) 0.0159(2) Uani 1 1 d .
C1 C 0.29577(10) 1.08201(14) 0.01473(10) 0.0166(3) Uani 1 1 d .
H1 H 0.2824 1.1345 0.0637 0.020 Uiso 1 1 calc R
C2 C 0.25203(10) 1.11177(16) -0.06637(10) 0.0203(3) Uani 1 1 d .
H2 H 0.2094 1.1832 -0.0732 0.024 Uiso 1 1 calc R
C3 C 0.27223(10) 1.03462(17) -0.13701(10) 0.0213(3) Uani 1 1 d .
H3 H 0.2423 1.0514 -0.1931 0.026 Uiso 1 1 calc R
C4 C 0.33606(10) 0.93293(16) -0.12598(9) 0.0187(3) Uani 1 1 d .
H4 H 0.3511 0.8808 -0.1745 0.022 Uiso 1 1 calc R
C5 C 0.37808(9) 0.90789(14) -0.04269(9) 0.0137(2) Uani 1 1 d .
C6 C 0.44769(9) 0.80538(14) -0.02114(9) 0.0136(2) Uani 1 1 d .
C7 C 0.47965(9) 0.79112(14) 0.06808(8) 0.0128(2) Uani 1 1 d .
C8 C 0.54959(10) 0.69950(15) 0.08754(9) 0.0163(3) Uani 1 1 d .
H8 H 0.5727 0.6879 0.1467 0.020 Uiso 1 1 calc R
C9 C 0.58683(10) 0.62416(16) 0.02274(10) 0.0194(3) Uani 1 1 d .
H9 H 0.6350 0.5632 0.0380 0.023 Uiso 1 1 calc R
C10 C 0.55349(10) 0.63838(16) -0.06401(10) 0.0208(3) Uani 1 1 d .
H10 H 0.5782 0.5864 -0.1081 0.025 Uiso 1 1 calc R
C11 C 0.48414(10) 0.72871(16) -0.08579(9) 0.0185(3) Uani 1 1 d .
H11 H 0.4612 0.7386 -0.1451 0.022 Uiso 1 1 calc R
C12 C 0.25870(9) 1.04606(14) 0.23596(9) 0.0132(2) Uani 1 1 d .
C13 C 0.23706(9) 1.16340(13) 0.29246(8) 0.0119(2) Uani 1 1 d .
C14 C 0.15824(9) 1.20056(14) 0.32816(9) 0.0150(2) Uani 1 1 d .
H14 H 0.1042 1.1496 0.3178 0.018 Uiso 1 1 calc R
C15 C 0.16180(10) 1.31626(15) 0.38006(10) 0.0178(3) Uani 1 1 d .
H15 H 0.1091 1.3442 0.4061 0.021 Uiso 1 1 calc R
C16 C 0.24091(10) 1.39190(14) 0.39459(10) 0.0177(3) Uani 1 1 d .
H16 H 0.2410 1.4706 0.4298 0.021 Uiso 1 1 calc R
C17 C 0.32010(9) 1.35349(14) 0.35794(9) 0.0148(2) Uani 1 1 d .
H17 H 0.3742 1.4045 0.3673 0.018 Uiso 1 1 calc R
C18 C 0.31582(9) 1.23789(14) 0.30758(8) 0.0121(2) Uani 1 1 d .
C19 C 0.38772(9) 1.16418(14) 0.26415(8) 0.0124(2) Uani 1 1 d .
C20 C 0.45587(11) 0.67294(15) 0.44782(9) 0.0190(3) Uani 1 1 d .
H20A H 0.3899 0.6574 0.4380 0.023 Uiso 1 1 calc R
H20B H 0.4766 0.6339 0.5054 0.023 Uiso 1 1 calc R
C21 C 0.57045(11) 0.84186(14) 0.46021(9) 0.0176(3) Uani 1 1 d .
H21A H 0.5947 0.8084 0.5183 0.021 Uiso 1 1 calc R
H21B H 0.5818 0.9402 0.4587 0.021 Uiso 1 1 calc R
C22 C 0.59828(10) 0.63211(14) 0.39128(9) 0.0175(3) Uani 1 1 d .
H22A H 0.6241 0.5907 0.4465 0.021 Uiso 1 1 calc R
H22B H 0.6280 0.5895 0.3430 0.021 Uiso 1 1 calc R
C23 C 0.43123(10) 0.88544(15) 0.37155(9) 0.0174(3) Uani 1 1 d .
H23A H 0.4421 0.9838 0.3763 0.021 Uiso 1 1 calc R
H23B H 0.3651 0.8706 0.3675 0.021 Uiso 1 1 calc R
C24 C 0.46236(10) 0.64005(14) 0.29136(9) 0.0169(3) Uani 1 1 d .
H24A H 0.3972 0.6173 0.2849 0.020 Uiso 1 1 calc R
H24B H 0.4926 0.5877 0.2474 0.020 Uiso 1 1 calc R
C25 C 0.59796(10) 0.83790(15) 0.30644(9) 0.0156(3) Uani 1 1 d .
H25A H 0.6338 0.7932 0.2633 0.019 Uiso 1 1 calc R
H25B H 0.6148 0.9345 0.3087 0.019 Uiso 1 1 calc R

loop_
_atom_site_aniso_label
_atom_site_aniso_U_11
_atom_site_aniso_U_22
_atom_site_aniso_U_33
_atom_site_aniso_U_23
_atom_site_aniso_U_13
_atom_site_aniso_U_12
Pd1 0.01136(5) 0.01204(5) 0.00775(5) -0.00050(3) 0.00127(3) 0.00023(3)
P1 0.01528(16) 0.01235(15) 0.00855(14) 0.00017(11) 0.00119(11) -0.00006(12)
O1 0.0178(5) 0.0205(5) 0.0223(5) -0.0068(4) 0.0026(4) -0.0050(4)
O2 0.0113(4) 0.0232(5) 0.0188(5) -0.0001(4) 0.0016(4) -0.0025(4)
N1 0.0127(5) 0.0150(5) 0.0108(5) 0.0012(4) 0.0008(4) -0.0017(4)
N2 0.0120(5) 0.0152(5) 0.0111(5) -0.0013(4) 0.0017(4) 0.0008(4)
N3 0.0265(6) 0.0145(5) 0.0099(5) 0.0027(4) 0.0034(4) 0.0008(5)
N4 0.0249(6) 0.0129(5) 0.0127(5) 0.0016(4) -0.0001(4) -0.0026(4)
N5 0.0206(6) 0.0152(5) 0.0114(5) 0.0008(4) -0.0023(4) -0.0013(4)
C1 0.0162(6) 0.0180(6) 0.0158(6) 0.0016(5) 0.0027(5) 0.0005(5)
C2 0.0167(6) 0.0246(7) 0.0192(7) 0.0063(6) 0.0001(5) 0.0022(6)
C3 0.0196(7) 0.0292(8) 0.0144(6) 0.0050(6) -0.0039(5) -0.0025(6)
C4 0.0207(7) 0.0237(7) 0.0111(6) 0.0000(5) -0.0015(5) -0.0025(5)
C5 0.0139(6) 0.0167(6) 0.0107(6) 0.0007(5) 0.0015(4) -0.0043(5)
C6 0.0146(6) 0.0150(6) 0.0115(6) -0.0014(5) 0.0022(4) -0.0026(5)
C7 0.0149(6) 0.0133(6) 0.0106(6) -0.0018(4) 0.0031(4) -0.0019(5)
C8 0.0175(6) 0.0173(6) 0.0140(6) -0.0015(5) 0.0015(5) 0.0017(5)
C9 0.0190(7) 0.0191(7) 0.0206(7) -0.0029(5) 0.0036(5) 0.0030(5)
C10 0.0230(7) 0.0230(7) 0.0174(7) -0.0064(6) 0.0070(5) 0.0007(6)
C11 0.0207(7) 0.0229(7) 0.0121(6) -0.0033(5) 0.0032(5) -0.0020(5)
C12 0.0129(6) 0.0153(6) 0.0113(6) 0.0004(5) 0.0007(4) 0.0001(5)
C13 0.0121(6) 0.0124(6) 0.0111(5) 0.0016(4) 0.0003(4) 0.0008(4)
C14 0.0126(6) 0.0144(6) 0.0183(6) 0.0026(5) 0.0023(5) 0.0023(5)
C15 0.0175(6) 0.0161(6) 0.0204(7) 0.0015(5) 0.0054(5) 0.0055(5)
C16 0.0219(7) 0.0140(6) 0.0172(6) -0.0020(5) 0.0009(5) 0.0045(5)
C17 0.0161(6) 0.0133(6) 0.0145(6) 0.0011(5) -0.0011(5) -0.0002(5)
C18 0.0121(6) 0.0131(6) 0.0111(5) 0.0021(4) 0.0004(4) 0.0012(5)
C19 0.0128(6) 0.0150(6) 0.0093(5) 0.0017(4) 0.0011(4) 0.0006(5)
C20 0.0268(7) 0.0161(6) 0.0144(6) 0.0036(5) 0.0046(5) -0.0036(5)
C21 0.0287(7) 0.0137(6) 0.0100(6) -0.0001(5) -0.0008(5) -0.0022(5)
C22 0.0234(7) 0.0129(6) 0.0156(6) 0.0014(5) -0.0012(5) 0.0024(5)
C23 0.0236(7) 0.0184(6) 0.0107(6) 0.0018(5) 0.0039(5) 0.0043(5)
C24 0.0230(7) 0.0138(6) 0.0135(6) 0.0004(5) -0.0011(5) -0.0045(5)
C25 0.0183(6) 0.0167(6) 0.0116(6) 0.0007(5) -0.0004(5) -0.0028(5)

loop_
_atom_type_symbol
_atom_type_description
_atom_type_scat_dispersion_real
_atom_type_scat_dispersion_imag
_atom_type_scat_source
C C 0.0033 0.0016 'International Tables Vol C Tables 4.2.6.8 and 6.1.1.4'
H H 0.0000 0.0000 'International Tables Vol C Tables 4.2.6.8 and 6.1.1.4'
N N 0.0061 0.0033 'International Tables Vol C Tables 4.2.6.8 and 6.1.1.4'
O O 0.0106 0.0060 'International Tables Vol C Tables 4.2.6.8 and 6.1.1.4'
P P 0.1023 0.0942 'International Tables Vol C Tables 4.2.6.8 and 6.1.1.4'
Pd Pd -0.9988 1.0072 'International Tables Vol C Tables 4.2.6.8 and 6.1.1.4'

loop_
_geom_angle_atom_site_label_1
_geom_angle_atom_site_label_2
_geom_angle_atom_site_label_3
_geom_angle
C7 Pd1 N1 81.36(5)
C7 Pd1 N2 174.93(5)
N1 Pd1 N2 93.72(4)
C7 Pd1 P1 95.31(4)
N1 Pd1 P1 173.72(3)
N2 Pd1 P1 89.70(3)
C25 P1 C24 98.80(7)
C25 P1 C23 97.83(7)
C24 P1 C23 97.52(7)
C25 P1 Pd1 121.50(5)
C24 P1 Pd1 120.75(5)
C23 P1 Pd1 115.56(5)
C1 N1 C5 119.73(12)
C1 N1 Pd1 126.09(10)
C5 N1 Pd1 114.04(9)
C19 N2 C12 109.50(11)
C19 N2 Pd1 125.18(9)
C12 N2 Pd1 125.07(9)
C21 N3 C20 108.66(12)
C21 N3 C23 110.76(11)
C20 N3 C23 111.20(12)
C20 N4 C22 108.52(11)
C20 N4 C24 111.41(12)
C22 N4 C24 110.64(11)
C21 N5 C22 108.62(11)
C21 N5 C25 111.55(11)
C22 N5 C25 110.57(11)
N1 C1 C2 122.46(14)
C3 C2 C1 118.15(14)
C2 C3 C4 119.99(14)
C3 C4 C5 119.24(14)
N1 C5 C4 120.40(13)
N1 C5 C6 114.15(12)
C4 C5 C6 125.45(13)
C11 C6 C7 121.04(13)
C11 C6 C5 121.69(13)
C7 C6 C5 117.21(12)
C8 C7 C6 116.95(12)
C8 C7 Pd1 130.15(10)
C6 C7 Pd1 112.85(10)
C7 C8 C9 121.97(13)
C10 C9 C8 120.02(14)
C11 C10 C9 119.59(13)
C10 C11 C6 120.41(13)
O1 C12 N2 125.69(13)
O1 C12 C13 126.12(12)
N2 C12 C13 108.16(11)
C18 C13 C14 121.44(13)
C18 C13 C12 106.86(11)
C14 C13 C12 131.69(12)
C13 C14 C15 116.99(13)
C16 C15 C14 121.54(13)
C15 C16 C17 120.93(13)
C18 C17 C16 116.86(13)
C17 C18 C13 122.24(12)
C17 C18 C19 130.90(12)
C13 C18 C19 106.79(11)
O2 C19 N2 125.96(13)
O2 C19 C18 125.43(13)
N2 C19 C18 108.44(11)
N3 C20 N4 114.17(12)
N3 C21 N5 114.49(11)
N5 C22 N4 114.63(12)
N3 C23 P1 112.60(10)
N4 C24 P1 111.83(9)
N5 C25 P1 111.78(9)

loop_
_geom_bond_atom_site_label_1
_geom_bond_atom_site_label_2
_geom_bond_distance
Pd1 C7 2.0063(13)
Pd1 N1 2.0915(11)
Pd1 N2 2.1044(11)
Pd1 P1 2.2257(4)
P1 C25 1.8471(14)
P1 C24 1.8491(14)
P1 C23 1.8537(14)
O1 C12 1.2208(17)
O2 C19 1.2208(16)
N1 C1 1.3405(18)
N1 C5 1.3567(17)
N2 C19 1.3803(17)
N2 C12 1.3810(17)
N3 C21 1.465(2)
N3 C20 1.4689(19)
N3 C23 1.4686(18)
N4 C20 1.4699(19)
N4 C22 1.474(2)
N4 C24 1.4800(18)
N5 C21 1.4678(19)
N5 C22 1.4707(18)
N5 C25 1.4754(17)
C1 C2 1.387(2)
C2 C3 1.382(2)
C3 C4 1.384(2)
C4 C5 1.3968(19)
C5 C6 1.467(2)
C6 C11 1.3970(19)
C6 C7 1.4188(18)
C7 C8 1.3926(19)
C8 C9 1.397(2)
C9 C10 1.389(2)
C10 C11 1.384(2)
C12 C13 1.5032(19)
C13 C18 1.3856(18)
C13 C14 1.3848(18)
C14 C15 1.396(2)
C15 C16 1.395(2)
C16 C17 1.400(2)
C17 C18 1.3816(19)
C18 C19 1.4976(18)
